data_7707829
loop_
_publ_author_name
'Zivkovic, Kristina'
'Baldauf, Lilia M.'
'Cryder, Jessica L.'
'Villase\~nor, Alexa'
'Reyes, Valeria'
'Bernier, Lauren E.'
'Thomas, Theresa J.'
'O'Toole, Maxwell'
'Fulton, Kayleen'
'Moore, Curtis E.'
'Rheingold, Arnold L.'
'Daley, Christopher J. A.'

_publ_section_title
;
 Chiral tridentate bis(oxazol-2-ylimino) isoindoline-based pincer ligands:
 isolation and characterization <i>via</i> deligation from <i>in situ</i>
 prepared Cd-ligand complexes.
;
_journal_issue 29
_journal_name_full 'Dalton transactions (Cambridge, England : 2003)'
_journal_page_first 10041
_journal_page_last 10049
_journal_paper_doi 10.1039/d0dt02531c
_journal_volume 50
_journal_year 2021
_chemical_absolute_configuration ad
_chemical_formula_moiety 'C52 H40 Cd N10 O4'
_chemical_formula_sum 'C52 H40 Cd N10 O4'
_chemical_formula_weight 981.34
_space_group_crystal_system trigonal
_space_group_IT_number 152
_space_group_name_Hall 'P 31 2"'
_space_group_name_H-M_alt 'P 31 2 1'
_atom_sites_solution_hydrogens geom
_audit_block_doi 10.5517/ccdc.csd.cc23k4f8
_audit_creation_date 2019-09-10
_audit_creation_method
;
Olex2 1.2
(compiled 2018.05.29 svn.r3508 for OlexSys, GUI svn.r5506)
;
_audit_update_record
;
2019-09-10 deposited with the CCDC.	2021-07-12 downloaded from the CCDC.
;
_cell_angle_alpha 90
_cell_angle_beta 90
_cell_angle_gamma 120
_cell_formula_units_Z 3
_cell_length_a 19.2930(15)
_cell_length_b 19.293
_cell_length_c 11.7970(9)
_cell_measurement_reflns_used 8724
_cell_measurement_temperature 150(2)
_cell_measurement_theta_max 22.36
_cell_measurement_theta_min 2.44
_cell_volume 3802.8(4)
_computing_cell_refinement 'Bruker SAINT'
_computing_data_collection 'Bruker APEX2'
_computing_data_reduction 'Bruker SAINT'
_computing_molecular_graphics 'Olex2 (Dolomanov et al., 2009)'
_computing_publication_material 'Olex2 (Dolomanov et al., 2009)'
_computing_structure_refinement 'XL (Sheldrick, 2008)'
_computing_structure_solution 'SHELXS-97 (Sheldrick, 2008)'
_diffrn_ambient_temperature 150.0
_diffrn_measured_fraction_theta_full 1.000
_diffrn_measured_fraction_theta_max 0.999
_diffrn_measurement_device_type 'Bruker APEX-II CCD'
_diffrn_measurement_method '\f and \w scans'
_diffrn_radiation_monochromator graphite
_diffrn_radiation_type MoK\a
_diffrn_radiation_wavelength 0.71073
_diffrn_reflns_av_R_equivalents 0.0509
_diffrn_reflns_av_unetI/netI 0.0374
_diffrn_reflns_Laue_measured_fraction_full 1.000
_diffrn_reflns_Laue_measured_fraction_max 0.999
_diffrn_reflns_limit_h_max 23
_diffrn_reflns_limit_h_min -23
_diffrn_reflns_limit_k_max 23
_diffrn_reflns_limit_k_min -22
_diffrn_reflns_limit_l_max 14
_diffrn_reflns_limit_l_min -13
_diffrn_reflns_number 32525
_diffrn_reflns_point_group_measured_fraction_full 1.000
_diffrn_reflns_point_group_measured_fraction_max 0.999
_diffrn_reflns_theta_full 25.242
_diffrn_reflns_theta_max 25.392
_diffrn_reflns_theta_min 1.219
_diffrn_standards_number 0
_exptl_absorpt_coefficient_mu 0.484
_exptl_absorpt_correction_T_max 0.9716
_exptl_absorpt_correction_T_min 0.8567
_exptl_absorpt_correction_type multi-scan
_exptl_absorpt_process_details SADABS
_exptl_crystal_colour yellow
_exptl_crystal_colour_primary yellow
_exptl_crystal_density_diffrn 1.286
_exptl_crystal_density_method 'not measured'
_exptl_crystal_description needle
_exptl_crystal_F_000 1506
_exptl_crystal_size_max 0.33
_exptl_crystal_size_mid 0.1
_exptl_crystal_size_min 0.06
_refine_diff_density_max 0.862
_refine_diff_density_min -0.328
_refine_diff_density_rms 0.128
_refine_ls_abs_structure_details
;
 Flack x determined using 1681 quotients [(I+)-(I-)]/[(I+)+(I-)]
 (Parsons, Flack and Wagner, Acta Cryst. B69 (2013) 249-259).
;
_refine_ls_abs_structure_Flack 0.000(11)
_refine_ls_extinction_method none
_refine_ls_goodness_of_fit_ref 1.056
_refine_ls_hydrogen_treatment constr
_refine_ls_matrix_type full
_refine_ls_number_parameters 341
_refine_ls_number_reflns 4678
_refine_ls_number_restraints 1
_refine_ls_restrained_S_all 1.056
_refine_ls_R_factor_all 0.0517
_refine_ls_R_factor_gt 0.0434
_refine_ls_shift/su_max 0.003
_refine_ls_shift/su_mean 0.000
_refine_ls_structure_factor_coef Fsqd
_refine_ls_weighting_details 'w=1/[\s^2^(Fo^2^)+(0.0861P)^2^] where P=(Fo^2^+2Fc^2^)/3'
_refine_ls_weighting_scheme calc
_refine_ls_wR_factor_gt 0.1165
_refine_ls_wR_factor_ref 0.1206
_reflns_Friedel_coverage 0.828
_reflns_Friedel_fraction_full 1.000
_reflns_Friedel_fraction_max 0.999
_reflns_number_gt 4133
_reflns_number_total 4678
_reflns_threshold_expression 'I > 2\s(I)'
_cod_data_source_file d0dt02531c2.cif
_cod_data_source_block daley04_0m
_cod_depositor_comments 'Adding full bibliography for 7707825--7707829.cif.'
_cod_original_cell_volume 3802.8(7)
_cod_database_code 7707829
_shelx_shelxl_version_number 2016/6
_shelx_space_group_comment
;
The symmetry employed for this shelxl refinement is uniquely defined
by the following loop, which should always be used as a source of
symmetry information in preference to the above space-group names.
They are only intended as comments.
;
_shelx_estimated_absorpt_t_max 0.972
_shelx_estimated_absorpt_t_min 0.857
_olex2_refinement_description
;
1. Twinned data refinement
 Scales: 0.699(2)
 0.301(2)
2. Fixed Uiso
 At 1.2 times of:
  All C(H) groups, All C(H,H) groups
3. Restrained distances
 C1-C15B
 1.54 with sigma of 0.001
4. Uiso/Uaniso restraints and constraints
Uanis(C15B) = Uanis(C20B)
5. Others
 Sof(H1B)=Sof(C15B)=Sof(C16B)=Sof(H16B)=Sof(C17B)=Sof(H17B)=Sof(C18B)=
 Sof(H18B)=Sof(C19B)=Sof(H19B)=Sof(C20B)=Sof(H20B)=1-FVAR(1)
 Sof(H1A)=Sof(C15)=Sof(C16)=Sof(H16)=Sof(C17)=Sof(H17)=Sof(C18)=Sof(H18)=
 Sof(C19)=Sof(H19)=Sof(C20)=Sof(H20)=FVAR(1)
6.a Ternary CH refined with riding coordinates:
 C1(H1A), C1(H1B), C14(H14)
6.b Secondary CH2 refined with riding coordinates:
 C2(H2A,H2B), C13(H13A,H13B)
6.c Aromatic/amide H refined with riding coordinates:
 C6(H6), C7(H7), C8(H8), C9(H9), C16(H16), C17(H17), C18(H18), C19(H19),
 C20(H20), C16B(H16B), C17B(H17B), C18B(H18B), C19B(H19B), C20B(H20B), C22(H22),
  C23(H23), C24(H24), C25(H25), C26(H26)
6.d Fitted hexagon refined as free rotating group:
 C15(C16,C17,C18,C19,C20)
;
_olex2_submission_special_instructions 'No special instructions were received'

loop_
_space_group_symop_operation_xyz
'x, y, z'
'-y, x-y, z+1/3'
'-x+y, -x, z+2/3'
'x-y, -y, -z+2/3'
'-x, -x+y, -z+1/3'
'y, x, -z'

loop_
_atom_site_label
_atom_site_type_symbol
_atom_site_fract_x
_atom_site_fract_y
_atom_site_fract_z
_atom_site_U_iso_or_equiv
_atom_site_adp_type
_atom_site_occupancy
_atom_site_site_symmetry_order
_atom_site_calc_flag
_atom_site_refinement_flags_posn
_atom_site_refinement_flags_adp
_atom_site_refinement_flags_occupancy
_atom_site_disorder_assembly
_atom_site_disorder_group
C1 C 0.4030(7) 0.8868(7) 0.6623(9) 0.067(3) Uani 1 1 d D . . . .
H1A H 0.448933 0.907214 0.608141 0.081 Uiso 0.63(2) 1 calc R . . A 1
H1B H 0.451823 0.898435 0.617961 0.081 Uiso 0.37(2) 1 calc R . . A 2
C2 C 0.3492(7) 0.7957(7) 0.6545(8) 0.063(3) Uani 1 1 d . . . . .
H2A H 0.297499 0.781505 0.618162 0.075 Uiso 1 1 calc R . . . .
H2B H 0.375536 0.771830 0.609968 0.075 Uiso 1 1 calc R . . . .
C3 C 0.3892(5) 0.8330(6) 0.8334(7) 0.0451(18) Uani 1 1 d . . . . .
C4 C 0.4424(5) 0.8589(5) 1.0178(6) 0.0394(18) Uani 1 1 d . . . . .
C5 C 0.4341(6) 0.8369(5) 1.1387(7) 0.039(2) Uani 1 1 d . . . . .
C6 C 0.3706(6) 0.7774(6) 1.2008(7) 0.048(2) Uani 1 1 d . . . . .
H6 H 0.321828 0.740107 1.165093 0.058 Uiso 1 1 calc R . . . .
C7 C 0.3814(6) 0.7750(6) 1.3152(8) 0.052(2) Uani 1 1 d . . . . .
H7 H 0.339387 0.734616 1.359343 0.063 Uiso 1 1 calc R . . . .
C8 C 0.4503(8) 0.8285(6) 1.3672(7) 0.061(3) Uani 1 1 d . . . . .
H8 H 0.454709 0.825461 1.447004 0.074 Uiso 1 1 calc R . . . .
C9 C 0.5156(6) 0.8885(5) 1.3065(7) 0.047(2) Uani 1 1 d . . . . .
H9 H 0.564599 0.924792 1.342450 0.057 Uiso 1 1 calc R . . . .
C10 C 0.5038(5) 0.8912(5) 1.1906(6) 0.0378(16) Uani 1 1 d . . . . .
C11 C 0.5539(5) 0.9474(5) 1.1003(6) 0.0380(19) Uani 1 1 d . . . . .
C12 C 0.6728(5) 1.0650(7) 1.0503(7) 0.049(2) Uani 1 1 d . . . . .
C13 C 0.7837(7) 1.1850(7) 1.0152(10) 0.069(3) Uani 1 1 d . . . . .
H13A H 0.837594 1.190819 1.009959 0.083 Uiso 1 1 calc R . . . .
H13B H 0.789516 1.238154 1.029944 0.083 Uiso 1 1 calc R . . . .
C14 C 0.7364(6) 1.1486(6) 0.9082(8) 0.055(2) Uani 1 1 d . . . . .
H14 H 0.712116 1.181823 0.885687 0.066 Uiso 1 1 calc R . . . .
C15 C 0.3509(10) 0.9267(9) 0.6423(12) 0.078(11) Uani 0.63(2) 1 d . . . A 1
C16 C 0.2870(12) 0.9115(12) 0.7126(12) 0.126(14) Uani 0.63(2) 1 d G . . A 1
H16 H 0.274782 0.876977 0.776044 0.152 Uiso 0.63(2) 1 calc R . . A 1
C17 C 0.2409(11) 0.9469(13) 0.6902(13) 0.121(11) Uani 0.63(2) 1 d G . . A 1
H17 H 0.197285 0.936578 0.738273 0.146 Uiso 0.63(2) 1 calc R . . A 1
C18 C 0.2588(12) 0.9975(11) 0.5974(15) 0.090(8) Uani 0.63(2) 1 d G . . A 1
H18 H 0.227324 1.021714 0.582115 0.108 Uiso 0.63(2) 1 calc R . . A 1
C19 C 0.3227(12) 1.0127(9) 0.5271(13) 0.092(17) Uani 0.63(2) 1 d G . . A 1
H19 H 0.334860 1.047248 0.463726 0.111 Uiso 0.63(2) 1 calc R . . A 1
C20 C 0.3687(9) 0.9773(8) 0.5496(12) 0.061(6) Uani 0.63(2) 1 d G . . A 1
H20 H 0.412358 0.987647 0.501495 0.073 Uiso 0.63(2) 1 calc R . . A 1
C15B C 0.3739(16) 0.9402(15) 0.608(3) 0.047(6) Uani 0.37(2) 1 d D . . A 2
C16B C 0.330(3) 0.9498(19) 0.669(4) 0.079(16) Uani 0.37(2) 1 d . . . A 2
H16B H 0.320740 0.930771 0.744925 0.094 Uiso 0.37(2) 1 calc R . . A 2
C17B C 0.295(2) 0.987(2) 0.628(2) 0.064(10) Uani 0.37(2) 1 d . . . A 2
H17B H 0.256152 0.991281 0.673408 0.077 Uiso 0.37(2) 1 calc R . . A 2
C18B C 0.311(3) 1.019(2) 0.526(2) 0.036(10) Uani 0.37(2) 1 d . . . A 2
H18B H 0.284137 1.044979 0.494350 0.044 Uiso 0.37(2) 1 calc R . . A 2
C19B C 0.3716(16) 1.0120(12) 0.465(2) 0.043(8) Uani 0.37(2) 1 d . . . A 2
H19B H 0.389505 1.038406 0.393796 0.051 Uiso 0.37(2) 1 calc R . . A 2
C20B C 0.4052(16) 0.9675(15) 0.507(2) 0.047(6) Uani 0.37(2) 1 d . . . A 2
H20B H 0.443585 0.958463 0.469038 0.057 Uiso 0.37(2) 1 calc R . . A 2
C21 C 0.7801(5) 1.1436(6) 0.8076(8) 0.057(3) Uani 1 1 d . . . . .
C22 C 0.8184(7) 1.1005(7) 0.8156(12) 0.075(3) Uani 1 1 d . . . . .
H22 H 0.814863 1.073389 0.884488 0.090 Uiso 1 1 calc R . . . .
C23 C 0.8625(8) 1.0948(9) 0.7263(13) 0.092(4) Uani 1 1 d . . . . .
H23 H 0.887565 1.063195 0.731340 0.110 Uiso 1 1 calc R . . . .
C24 C 0.8677(10) 1.1384(9) 0.6284(12) 0.101(6) Uani 1 1 d . . . . .
H24 H 0.897531 1.135885 0.565952 0.121 Uiso 1 1 calc R . . . .
C25 C 0.8324(8) 1.1843(10) 0.6176(11) 0.085(4) Uani 1 1 d . . . . .
H25 H 0.840193 1.216174 0.552302 0.102 Uiso 1 1 calc R . . . .
C26 C 0.7848(7) 1.1818(9) 0.7069(9) 0.076(4) Uani 1 1 d . . . . .
H26 H 0.754081 1.207537 0.698460 0.091 Uiso 1 1 calc R . . . .
Cd1 Cd 0.55657(5) 1.000000 0.833333 0.0444(2) Uani 1 2 d S T P . .
N1 N 0.4303(5) 0.9008(5) 0.7813(6) 0.0529(19) Uani 1 1 d . . . . .
N2 N 0.3857(5) 0.8142(5) 0.9472(6) 0.0446(18) Uani 1 1 d . . . . .
N3 N 0.5157(4) 0.9264(4) 0.9996(6) 0.0376(13) Uani 1 1 d . . . . .
N4 N 0.6249(5) 1.0083(5) 1.1263(5) 0.0444(18) Uani 1 1 d . . . . .
N5 N 0.6697(5) 1.0692(5) 0.9429(6) 0.053(2) Uani 1 1 d . . . . .
O1 O 0.3369(4) 0.7673(4) 0.7714(5) 0.0546(17) Uani 1 1 d . . . . .
O2 O 0.7364(4) 1.1282(5) 1.1035(5) 0.067(2) Uani 1 1 d . . . . .

loop_
_atom_site_aniso_label
_atom_site_aniso_U_11
_atom_site_aniso_U_22
_atom_site_aniso_U_33
_atom_site_aniso_U_23
_atom_site_aniso_U_13
_atom_site_aniso_U_12
C1 0.071(6) 0.088(8) 0.028(5) 0.010(6) -0.008(5) 0.029(6)
C2 0.087(7) 0.084(7) 0.019(4) 0.001(5) -0.006(5) 0.044(6)
C3 0.044(4) 0.064(5) 0.025(3) -0.002(4) -0.009(4) 0.026(4)
C4 0.051(4) 0.053(5) 0.020(4) -0.002(4) -0.008(4) 0.031(4)
C5 0.049(5) 0.042(4) 0.032(5) 0.001(3) -0.001(4) 0.027(4)
C6 0.052(5) 0.058(5) 0.031(4) 0.008(4) 0.000(4) 0.026(5)
C7 0.058(5) 0.054(5) 0.030(5) 0.008(4) -0.002(4) 0.018(4)
C8 0.102(8) 0.057(5) 0.016(4) 0.008(4) -0.003(4) 0.033(6)
C9 0.065(6) 0.049(5) 0.023(4) 0.004(3) -0.003(4) 0.025(4)
C10 0.052(5) 0.047(4) 0.020(3) -0.003(3) -0.001(4) 0.029(4)
C11 0.049(4) 0.050(5) 0.023(4) -0.004(3) -0.001(3) 0.031(4)
C12 0.052(5) 0.067(6) 0.031(4) -0.008(5) 0.002(4) 0.031(5)
C13 0.062(6) 0.068(6) 0.048(6) -0.007(5) 0.008(5) 0.011(5)
C14 0.059(6) 0.057(6) 0.034(4) 0.005(4) 0.018(4) 0.017(4)
C15 0.13(2) 0.030(11) 0.033(13) 0.014(9) -0.039(13) 0.010(13)
C16 0.12(2) 0.23(4) 0.078(17) 0.09(2) 0.048(16) 0.13(3)
C17 0.15(3) 0.19(3) 0.062(17) 0.034(18) 0.021(17) 0.12(3)
C18 0.14(2) 0.085(14) 0.065(14) -0.017(12) -0.035(16) 0.067(17)
C19 0.07(2) 0.063(18) 0.15(4) 0.013(18) 0.00(2) 0.040(15)
C20 0.087(13) 0.047(10) 0.036(10) -0.001(7) -0.008(9) 0.024(9)
C15B 0.049(10) 0.052(12) 0.022(10) 0.009(9) -0.008(8) 0.010(9)
C16B 0.16(4) 0.025(16) 0.05(2) -0.017(15) -0.06(3) 0.05(2)
C17B 0.07(2) 0.11(3) 0.033(16) -0.007(17) -0.013(14) 0.06(2)
C18B 0.06(2) 0.052(19) 0.027(16) -0.026(13) -0.033(15) 0.053(18)
C19B 0.053(16) 0.020(11) 0.045(14) 0.001(9) -0.024(11) 0.010(10)
C20B 0.049(10) 0.052(12) 0.022(10) 0.009(9) -0.008(8) 0.010(9)
C21 0.043(5) 0.070(6) 0.041(5) -0.009(4) 0.010(4) 0.014(5)
C22 0.064(7) 0.064(6) 0.072(8) 0.009(6) 0.023(6) 0.013(6)
C23 0.081(9) 0.089(9) 0.100(11) -0.019(9) 0.024(8) 0.038(8)
C24 0.096(10) 0.102(11) 0.059(7) -0.026(8) 0.037(7) 0.015(8)
C25 0.069(8) 0.124(11) 0.050(7) 0.003(7) 0.010(6) 0.039(8)
C26 0.052(6) 0.118(10) 0.034(5) 0.004(6) 0.007(4) 0.023(6)
Cd1 0.0578(4) 0.0558(5) 0.0190(3) 0.0034(4) 0.0017(2) 0.0279(3)
N1 0.059(5) 0.069(5) 0.024(3) 0.010(3) -0.005(3) 0.027(4)
N2 0.054(5) 0.058(5) 0.022(3) 0.003(3) 0.001(3) 0.028(4)
N3 0.048(4) 0.048(3) 0.019(3) -0.001(3) 0.002(3) 0.026(3)
N4 0.052(4) 0.056(4) 0.023(3) -0.002(3) 0.001(3) 0.025(4)
N5 0.052(4) 0.068(6) 0.024(3) -0.002(4) 0.003(3) 0.017(4)
O1 0.065(4) 0.068(4) 0.020(3) 0.001(3) -0.009(3) 0.026(3)
O2 0.062(4) 0.073(5) 0.032(3) -0.008(3) 0.006(3) 0.008(4)

loop_
_atom_type_symbol
_atom_type_description
_atom_type_scat_dispersion_real
_atom_type_scat_dispersion_imag
_atom_type_scat_source
C C 0.0033 0.0016 'International Tables Vol C Tables 4.2.6.8 and 6.1.1.4'
H H 0.0000 0.0000 'International Tables Vol C Tables 4.2.6.8 and 6.1.1.4'
Cd Cd -0.8075 1.2024 'International Tables Vol C Tables 4.2.6.8 and 6.1.1.4'
N N 0.0061 0.0033 'International Tables Vol C Tables 4.2.6.8 and 6.1.1.4'
O O 0.0106 0.0060 'International Tables Vol C Tables 4.2.6.8 and 6.1.1.4'

loop_
_geom_angle_atom_site_label_1
_geom_angle_atom_site_label_2
_geom_angle_atom_site_label_3
_geom_angle
_geom_angle_site_symmetry_1
_geom_angle_site_symmetry_3
_geom_angle_publ_flag
C2 C1 C15 108.8(10) . . ?
C2 C1 C15B 118.5(13) . . ?
N1 C1 C2 104.0(8) . . ?
N1 C1 C15 108.2(10) . . ?
N1 C1 C15B 119.4(15) . . ?
O1 C2 C1 105.2(8) . . ?
N1 C3 N2 130.6(8) . . ?
N1 C3 O1 118.5(7) . . ?
O1 C3 N2 110.9(8) . . ?
N2 C4 C5 119.7(8) . . ?
N2 C4 N3 130.7(7) . . ?
N3 C4 C5 109.6(7) . . ?
C6 C5 C4 132.0(9) . . ?
C10 C5 C4 106.8(8) . . ?
C10 C5 C6 121.1(7) . . ?
C7 C6 C5 117.3(9) . . ?
C8 C7 C6 121.8(9) . . ?
C7 C8 C9 122.0(8) . . ?
C10 C9 C8 115.8(9) . . ?
C5 C10 C9 121.9(8) . . ?
C5 C10 C11 105.7(6) . . ?
C9 C10 C11 132.4(8) . . ?
N3 C11 C10 110.8(7) . . ?
N4 C11 C10 119.4(7) . . ?
N4 C11 N3 129.8(7) . . ?
N4 C12 O2 111.0(7) . . ?
N5 C12 N4 132.4(10) . . ?
N5 C12 O2 116.5(9) . . ?
O2 C13 C14 104.1(8) . . ?
C21 C14 C13 117.8(9) . . ?
N5 C14 C13 105.1(8) . . ?
N5 C14 C21 112.3(8) . . ?
C16 C15 C1 121.9(9) . . ?
C16 C15 C20 120.0 . . ?
C20 C15 C1 118.1(9) . . ?
C15 C16 C17 120.0 . . ?
C18 C17 C16 120.0 . . ?
C19 C18 C17 120.0 . . ?
C18 C19 C20 120.0 . . ?
C19 C20 C15 120.0 . . ?
C16B C15B C1 112(2) . . ?
C16B C15B C20B 135(2) . . ?
C20B C15B C1 113(2) . . ?
C15B C16B C17B 118(4) . . ?
C16B C17B C18B 122(4) . . ?
C17B C18B C19B 115(3) . . ?
C20B C19B C18B 122(3) . . ?
C15B C20B C19B 108(3) . . ?
C22 C21 C14 118.8(10) . . ?
C22 C21 C26 118.4(10) . . ?
C26 C21 C14 122.8(11) . . ?
C21 C22 C23 122.3(13) . . ?
C22 C23 C24 116.0(14) . . ?
C25 C24 C23 123.8(12) . . ?
C24 C25 C26 116.4(14) . . ?
C21 C26 C25 122.7(14) . . ?
N1 Cd1 N1 100.1(4) . 4_676 ?
N1 Cd1 N3 79.8(2) . . ?
N1 Cd1 N3 97.7(2) 4_676 . ?
N1 Cd1 N3 79.8(2) 4_676 4_676 ?
N1 Cd1 N3 97.7(2) . 4_676 ?
N3 Cd1 N3 176.1(3) 4_676 . ?
N5 Cd1 N1 85.0(3) 4_676 . ?
N5 Cd1 N1 158.9(2) . . ?
N5 Cd1 N1 85.0(3) . 4_676 ?
N5 Cd1 N1 158.9(2) 4_676 4_676 ?
N5 Cd1 N3 103.4(3) . 4_676 ?
N5 Cd1 N3 79.3(3) . . ?
N5 Cd1 N3 103.4(3) 4_676 . ?
N5 Cd1 N3 79.3(3) 4_676 4_676 ?
N5 Cd1 N5 97.7(4) 4_676 . ?
C1 N1 Cd1 122.5(6) . . ?
C3 N1 C1 106.5(8) . . ?
C3 N1 Cd1 124.8(5) . . ?
C4 N2 C3 122.2(8) . . ?
C4 N3 Cd1 125.8(5) . . ?
C11 N3 C4 107.1(7) . . ?
C11 N3 Cd1 126.5(5) . . ?
C11 N4 C12 123.3(7) . . ?
C12 N5 C14 107.3(9) . . ?
C12 N5 Cd1 125.6(7) . . ?
C14 N5 Cd1 121.7(6) . . ?
C3 O1 C2 104.5(8) . . ?
C12 O2 C13 106.7(7) . . ?

loop_
_geom_bond_atom_site_label_1
_geom_bond_atom_site_label_2
_geom_bond_distance
_geom_bond_site_symmetry_2
_geom_bond_publ_flag
C1 C2 1.534(16) . ?
C1 C15 1.561(16) . ?
C1 C15B 1.5398(15) . ?
C1 N1 1.475(12) . ?
C2 O1 1.458(11) . ?
C3 N1 1.296(12) . ?
C3 N2 1.384(11) . ?
C3 O1 1.371(11) . ?
C4 C5 1.473(11) . ?
C4 N2 1.299(11) . ?
C4 N3 1.380(11) . ?
C5 C6 1.396(13) . ?
C5 C10 1.368(13) . ?
C6 C7 1.371(12) . ?
C7 C8 1.356(14) . ?
C8 C9 1.406(14) . ?
C9 C10 1.392(10) . ?
C10 C11 1.482(11) . ?
C11 N3 1.349(10) . ?
C11 N4 1.320(11) . ?
C12 N4 1.357(13) . ?
C12 N5 1.273(10) . ?
C12 O2 1.376(12) . ?
C13 C14 1.509(15) . ?
C13 O2 1.456(13) . ?
C14 C21 1.486(12) . ?
C14 N5 1.483(13) . ?
C15 C16 1.3900 . ?
C15 C20 1.3900 . ?
C16 C17 1.3900 . ?
C17 C18 1.3900 . ?
C18 C19 1.3900 . ?
C19 C20 1.3900 . ?
C15B C16B 1.20(6) . ?
C15B C20B 1.32(4) . ?
C16B C17B 1.30(5) . ?
C17B C18B 1.32(5) . ?
C18B C19B 1.44(5) . ?
C19B C20B 1.40(4) . ?
C21 C22 1.365(16) . ?
C21 C26 1.376(16) . ?
C22 C23 1.393(18) . ?
C23 C24 1.40(2) . ?
C24 C25 1.37(2) . ?
C25 C26 1.383(16) . ?
Cd1 N1 2.305(8) 4_676 ?
Cd1 N1 2.305(8) . ?
Cd1 N3 2.316(7) . ?
Cd1 N3 2.316(7) 4_676 ?
Cd1 N5 2.302(8) . ?
Cd1 N5 2.302(8) 4_676 ?

loop_
_twin_individual_id
_twin_individual_mass_fraction_refined
1 0.699(2)
2 0.301(2)
